data_4082802
loop_
_publ_author_name
'Schweizer, Peter D.'
'Wadepohl, Hubert'
'Gade, Lutz H.'

_publ_section_title
;
 Zirconium and Hafnium Hydrazinediido Half-Sandwich Complexes: Synthesis
 and Reactivity
;
_journal_issue 7
_journal_name_full Organometallics
_journal_page_first 1726
_journal_paper_doi 10.1021/om500087s
_journal_volume 33
_journal_year 2014
_chemical_formula_moiety 'C41 H50 Hf N6'
_chemical_formula_sum 'C41 H50 Hf N6'
_chemical_formula_weight 805.36
_chemical_properties_physical air-sensitive
_space_group_crystal_system monoclinic
_space_group_IT_number 14
_space_group_name_Hall '-P 2yn'
_space_group_name_H-M_alt 'P 1 21/n 1'
_symmetry_cell_setting monoclinic
_symmetry_Int_Tables_number 14
_symmetry_space_group_name_Hall '-P 2yn'
_symmetry_space_group_name_H-M 'P 1 21/n 1'
_atom_sites_solution_hydrogens geom
_atom_sites_solution_primary iterative
_atom_sites_solution_secondary difmap
_audit_block_code ga_psch20
_audit_creation_date
;
'Fri Jun 21 18:10:23 2013'
;
_audit_update_record 'Fri Jun 21 18:13:12 CEST 2013'
_cell_angle_alpha 90
_cell_angle_beta 100.9538(8)
_cell_angle_gamma 90
_cell_formula_units_Z 8
_cell_length_a 19.29490(17)
_cell_length_b 15.89343(12)
_cell_length_c 24.70562(19)
_cell_measurement_reflns_used 29328
_cell_measurement_temperature 110(1)
_cell_measurement_theta_max 26.2170
_cell_measurement_theta_min 3.4170
_cell_volume 7438.24(11)
_computing_cell_refinement
;
CrysAlisPro, Agilent Technologies,
Version 1.171.36.28 (release 01-02-2013 CrysAlis171 .NET)
(compiled Feb  1 2013,16:14:44)
;
_computing_data_collection
;
CrysAlisPro, Agilent Technologies,
Version 1.171.36.28 (release 01-02-2013 CrysAlis171 .NET)
(compiled Feb  1 2013,16:14:44)
;
_computing_data_reduction
;
CrysAlisPro, Agilent Technologies,
Version 1.171.36.28 (release 01-02-2013 CrysAlis171 .NET)
(compiled Feb  1 2013,16:14:44)
;
_computing_molecular_graphics
;
O. V. Dolomanov, L. J. Bourhis, R. J. Gildea, J. A. K. Howard and H. Puschmann,
OLEX2: a complete structure solution, refinement and analysis program.
J. Appl. Cryst. (2009). 42, 339-341.
;
_computing_publication_material 'encif (Wadepohl, 2009-13); encifer 1.4 (CCDC, 2011)'
_computing_structure_refinement 'SHELXL-2013 (Sheldrick, 2013)'
_computing_structure_solution 'SUPERFLIP (Palatinus, 2007-2009)'
_diffrn_ambient_temperature 110(1)
_diffrn_detector 'CCD plate'
_diffrn_detector_area_resol_mean 15.9241
_diffrn_detector_type 'Agilent EOS'
_diffrn_measured_fraction_theta_full 0.998
_diffrn_measured_fraction_theta_max 0.997
_diffrn_measurement_details
;
  1 omega  -50.00  -17.00   0.5000   25.0000
omega____ theta____ kappa____ phi______ frames
    -      -16.8347   79.0000   31.6504 66

  2 omega  -71.00  -32.00   0.5000   25.0000
omega____ theta____ kappa____ phi______ frames
    -      -16.8347  -57.0000  -60.0000 78

  3 omega  -47.00   50.00   0.5000   25.0000
omega____ theta____ kappa____ phi______ frames
    -       16.8347  -79.0000  117.7157 194

  4 omega   23.00   50.00   0.5000   25.0000
omega____ theta____ kappa____ phi______ frames
    -       16.8347  -80.0000  142.0656 54

  5 omega  -15.00   88.00   0.5000   25.0000
omega____ theta____ kappa____ phi______ frames
    -       16.8347   77.0000   30.0000 206

  6 omega  -54.00  -10.00   0.5000   25.0000
omega____ theta____ kappa____ phi______ frames
    -       16.8347  -38.0000 -120.0000 88

  7 omega    2.00   86.00   0.5000   25.0000
omega____ theta____ kappa____ phi______ frames
    -       16.8347   57.0000  150.0000 168

  8 omega  -10.00   83.00   0.5000   25.0000
omega____ theta____ kappa____ phi______ frames
    -       16.8347   77.0000 -120.0000 186

  9 omega  -52.00   37.00   0.5000   25.0000
omega____ theta____ kappa____ phi______ frames
    -       16.8347  -57.0000    0.0000 178

 10 omega  -43.00   49.00   0.5000   25.0000
omega____ theta____ kappa____ phi______ frames
    -       16.8347  -78.0000  -54.9421 184

 11 omega   19.00   50.00   0.5000   25.0000
omega____ theta____ kappa____ phi______ frames
    -       16.8347  -80.0000   47.0564 62

 12 omega  -33.00   48.00   0.5000   25.0000
omega____ theta____ kappa____ phi______ frames
    -       16.8347  -77.0000 -180.0000 162

 13 omega  -14.00   12.00   0.5000   25.0000
omega____ theta____ kappa____ phi______ frames
    -       16.8347  -57.0000  -30.0000 52

 14 omega   16.00   50.00   0.5000   25.0000
omega____ theta____ kappa____ phi______ frames
    -       16.8347  -79.0000 -131.3337 68

 15 omega  -38.00   52.00   0.5000   25.0000
omega____ theta____ kappa____ phi______ frames
    -      -16.8347   57.0000    0.0000 180

 16 omega  -11.00   89.00   0.5000   25.0000
omega____ theta____ kappa____ phi______ frames
    -       16.8347   38.0000   30.0000 200

 17 omega  -54.00   48.00   0.5000   25.0000
omega____ theta____ kappa____ phi______ frames
    -       16.8347  -77.0000  -90.0000 204

 18 omega   -5.00   86.00   0.5000   25.0000
omega____ theta____ kappa____ phi______ frames
    -       16.8347   57.0000  120.0000 182

 19 omega  -46.00   23.00   0.5000   25.0000
omega____ theta____ kappa____ phi______ frames
    -       16.8347  -80.0000  104.4969 138

 20 omega  -11.00   89.00   0.5000   25.0000
omega____ theta____ kappa____ phi______ frames
    -       16.8347   38.0000  -90.0000 200

;
_diffrn_measurement_device '\k-geometry diffractometer'
_diffrn_measurement_device_type 'Agilent SuperNova, Dual, Cu at zero, Eos'
_diffrn_measurement_method '\w scans'
_diffrn_measurement_specimen_support 'polyimid foil'
_diffrn_orient_matrix_UB_11 0.0123807000
_diffrn_orient_matrix_UB_12 0.0160667000
_diffrn_orient_matrix_UB_13 0.0268838000
_diffrn_orient_matrix_UB_21 0.0345441000
_diffrn_orient_matrix_UB_22 -0.0141761000
_diffrn_orient_matrix_UB_23 -0.0011564000
_diffrn_orient_matrix_UB_31 0.0074283000
_diffrn_orient_matrix_UB_32 0.0391476000
_diffrn_orient_matrix_UB_33 -0.0114530000
_diffrn_radiation_monochromator mirror
_diffrn_radiation_probe x-ray
_diffrn_radiation_type 'Mo K\a'
_diffrn_radiation_wavelength 0.7107
_diffrn_reflns_av_R_equivalents 0.0887
_diffrn_reflns_av_unetI/netI 0.0462
_diffrn_reflns_Laue_measured_fraction_full 0.998
_diffrn_reflns_Laue_measured_fraction_max 0.997
_diffrn_reflns_limit_h_max 24
_diffrn_reflns_limit_h_min -24
_diffrn_reflns_limit_k_max 19
_diffrn_reflns_limit_k_min -19
_diffrn_reflns_limit_l_max 30
_diffrn_reflns_limit_l_min -30
_diffrn_reflns_number 184315
_diffrn_reflns_point_group_measured_fraction_full 0.998
_diffrn_reflns_point_group_measured_fraction_max 0.997
_diffrn_reflns_theta_full 25.242
_diffrn_reflns_theta_max 26.380
_diffrn_reflns_theta_min 3.175
_diffrn_source 'microfocus X-Ray tube'
_diffrn_source_type 'Agilent SuperNova (Mo) X-ray Source'
_exptl_absorpt_coefficient_mu 2.842
_exptl_absorpt_correction_T_max 0.963
_exptl_absorpt_correction_T_min 0.767
_exptl_absorpt_correction_type gaussian
_exptl_absorpt_process_details
;
CrysAlisPro, Agilent Technologies,
Version 1.171.36.28 (release 01-02-2013 CrysAlis171 .NET)
(compiled Feb  1 2013,16:14:44)
Numerical absorption correction based on gaussian integration over
            a multifaceted crystal model
;
_exptl_crystal_colour bronze
_exptl_crystal_density_diffrn 1.438
_exptl_crystal_description irregular
_exptl_crystal_F_000 3280
_exptl_crystal_size_max 0.1222
_exptl_crystal_size_mid 0.0965
_exptl_crystal_size_min 0.0135
_refine_diff_density_max 1.754
_refine_diff_density_min -0.972
_refine_diff_density_rms 0.113
_refine_ls_extinction_method none
_refine_ls_goodness_of_fit_ref 1.038
_refine_ls_hydrogen_treatment constr
_refine_ls_matrix_type full
_refine_ls_number_parameters 883
_refine_ls_number_reflns 15168
_refine_ls_number_restraints 0
_refine_ls_restrained_S_all 1.038
_refine_ls_R_factor_all 0.0499
_refine_ls_R_factor_gt 0.0354
_refine_ls_shift/su_max 0.003
_refine_ls_shift/su_mean 0.000
_refine_ls_structure_factor_coef Fsqd
_refine_ls_weighting_details 'w=1/[\s^2^(Fo^2^)+(0.0186P)^2^+10.3227P] where P=(Fo^2^+2Fc^2^)/3'
_refine_ls_weighting_scheme calc
_refine_ls_wR_factor_gt 0.0616
_refine_ls_wR_factor_ref 0.0656
_reflns_Friedel_coverage 0.000
_reflns_number_gt 12690
_reflns_number_total 15168
_reflns_threshold_expression 'I > 2\s(I)'
_cod_data_source_file om500087s_si_002.cif
_cod_data_source_block complex_3b
_cod_depositor_comments 'Adding full bibliography for 4082802.cif.'
_cod_original_cell_volume 7438.24(10)
_cod_original_sg_symbol_H-M 'P 21/n'
_cod_database_code 4082802
_audit_block_refno 1785
_audit_block_usercomment 'PD460_2, irregular, bronze'
_olex2_refinement_description
;
1. Fixed Uiso
 At 1.2 times of:
  All C(H) groups, All C(H,H) groups
 At 1.5 times of:
  All C(H,H,H) groups
2.a Secondary CH2 refined with riding coordinates:
 C51(H51A,H51B), C52(H52A,H52B), C53(H53A,H53B), C1(H1A,H1B), C2(H2A,H2B),
 C3(H3A,H3B)
2.b Aromatic/amide H refined with riding coordinates:
 C56(H56), C58(H58), C60(H60), C64(H64), C65(H65), C66(H66), C67(H67),
 C68(H68), C70(H70), C71(H71), C72(H72), C73(H73), C74(H74), C85(H85), C86(H86),
  C88(H88), C89(H89), C6(H6), C8(H8), C10(H10), C14(H14), C15(H15), C16(H16),
 C17(H17), C18(H18), C20(H20), C21(H21), C22(H22), C23(H23), C24(H24), C35(H35),
  C36(H36), C38(H38), C39(H39)
2.c Idealised Me refined as rotating group:
 C61(H61A,H61B,H61C), C62(H62A,H62B,H62C), C80(H80A,H80B,H80C), C81(H81A,H81B,
 H81C), C82(H82A,H82B,H82C), C83(H83A,H83B,H83C), C84(H84A,H84B,H84C), C90(H90A,
 H90B,H90C), C91(H91A,H91B,H91C), C11(H11A,H11B,H11C), C12(H12A,H12B,H12C),
 C30(H30A,H30B,H30C), C31(H31A,H31B,H31C), C32(H32A,H32B,H32C), C33(H33A,H33B,
 H33C), C34(H34A,H34B,H34C), C40(H40A,H40B,H40C), C41(H41A,H41B,H41C)
;
_shelx_estimated_absorpt_t_max 0.764
_shelx_estimated_absorpt_t_min 0.764
_cell_oxdiff_length_a 19.2957(2)
_cell_oxdiff_length_b 15.89371(15)
_cell_oxdiff_length_c 24.7031(3)
_cell_oxdiff_angle_alpha 89.9985(9)
_cell_oxdiff_angle_beta 100.9413(10)
_cell_oxdiff_angle_gamma 90.0008(9)
_cell_oxdiff_volume 7438.24(15)
_cell_oxdiff_measurement_reflns_used 29328
_reflns_odcompleteness_completeness 99.73
_reflns_odcompleteness_theta 24.97
_reflns_odcompleteness_iscentric 1

loop_
_symmetry_equiv_pos_as_xyz
'x, y, z'
'-x+1/2, y+1/2, -z+1/2'
'-x, -y, -z'
'x-1/2, -y-1/2, z-1/2'

loop_
_atom_site_label
_atom_site_type_symbol
_atom_site_fract_x
_atom_site_fract_y
_atom_site_fract_z
_atom_site_U_iso_or_equiv
_atom_site_adp_type
_atom_site_occupancy
_atom_site_site_symmetry_order
_atom_site_calc_flag
_atom_site_refinement_flags_posn
_atom_site_refinement_flags_adp
Hf1 Hf 0.35416(2) 0.23102(2) 0.52122(2) 0.01428(4) Uani 1 1 d . .
Hf51 Hf 0.83805(2) 0.28192(2) 0.52156(2) 0.01555(5) Uani 1 1 d . .
N51 N 0.84545(15) 0.42437(18) 0.51654(12) 0.0183(7) Uani 1 1 d . .
N52 N 0.80938(16) 0.36523(18) 0.58812(12) 0.0180(7) Uani 1 1 d . .
N53 N 0.91552(15) 0.23232(18) 0.56583(12) 0.0188(7) Uani 1 1 d . .
N54 N 0.97897(16) 0.20597(19) 0.59818(13) 0.0226(7) Uani 1 1 d . .
N55 N 0.90106(15) 0.29947(18) 0.45186(12) 0.0172(7) Uani 1 1 d . .
N56 N 1.01146(18) 0.3246(2) 0.32200(14) 0.0295(8) Uani 1 1 d . .
C51 C 0.8894(2) 0.4947(2) 0.50320(16) 0.0242(9) Uani 1 1 d . .
H51A H 0.8677 0.5208 0.4676 0.029 Uiso 1 1 calc R U
H51B H 0.9372 0.4746 0.5007 0.029 Uiso 1 1 calc R U
C52 C 0.8930(2) 0.5574(2) 0.54992(17) 0.0292(10) Uani 1 1 d . .
H52A H 0.8608 0.6053 0.5384 0.035 Uiso 1 1 calc R U
H52B H 0.9417 0.5792 0.5613 0.035 Uiso 1 1 calc R U
C53 C 0.8705(2) 0.5093(2) 0.59689(17) 0.0271(10) Uani 1 1 d . .
H53A H 0.9116 0.4951 0.6260 0.032 Uiso 1 1 calc R U
H53B H 0.8359 0.5418 0.6133 0.032 Uiso 1 1 calc R U
C54 C 0.83749(18) 0.4315(2) 0.56832(16) 0.0184(8) Uani 1 1 d . .
C55 C 0.80272(19) 0.3581(2) 0.64374(15) 0.0188(8) Uani 1 1 d . .
C56 C 0.83551(19) 0.2907(2) 0.67442(15) 0.0193(8) Uani 1 1 d . .
H56 H 0.8654 0.2545 0.6586 0.023 Uiso 1 1 calc R U
C57 C 0.8254(2) 0.2756(2) 0.72742(15) 0.0215(8) Uani 1 1 d . .
C58 C 0.7832(2) 0.3310(3) 0.75076(16) 0.0261(9) Uani 1 1 d . .
H58 H 0.7768 0.3216 0.7875 0.031 Uiso 1 1 calc R U
C59 C 0.7507(2) 0.3993(2) 0.72173(16) 0.0236(9) Uani 1 1 d . .
C60 C 0.76057(19) 0.4125(2) 0.66777(16) 0.0222(9) Uani 1 1 d . .
H60 H 0.7384 0.4590 0.6473 0.027 Uiso 1 1 calc R U
C61 C 0.8598(2) 0.2002(3) 0.75871(17) 0.0344(11) Uani 1 1 d . .
H61A H 0.8242 0.1568 0.7603 0.052 Uiso 1 1 calc R U
H61B H 0.8815 0.2172 0.7962 0.052 Uiso 1 1 calc R U
H61C H 0.8962 0.1776 0.7399 0.052 Uiso 1 1 calc R U
C62 C 0.7037(2) 0.4574(3) 0.74718(19) 0.0398(12) Uani 1 1 d . .
H62A H 0.6573 0.4312 0.7451 0.060 Uiso 1 1 calc R U
H62B H 0.6983 0.5108 0.7271 0.060 Uiso 1 1 calc R U
H62C H 0.7251 0.4677 0.7858 0.060 Uiso 1 1 calc R U
C63 C 1.02753(19) 0.2670(2) 0.62155(15) 0.0192(8) Uani 1 1 d . .
C64 C 1.0192(2) 0.3504(2) 0.60275(17) 0.0240(9) Uani 1 1 d . .
H64 H 0.9809 0.3645 0.5739 0.029 Uiso 1 1 calc R U
C65 C 1.0659(2) 0.4120(3) 0.62551(17) 0.0285(10) Uani 1 1 d . .
H65 H 1.0585 0.4681 0.6125 0.034 Uiso 1 1 calc R U
C66 C 1.1230(2) 0.3944(3) 0.66674(17) 0.0290(10) Uani 1 1 d . .
H66 H 1.1552 0.4374 0.6819 0.035 Uiso 1 1 calc R U
C67 C 1.1321(2) 0.3129(3) 0.68526(16) 0.0262(9) Uani 1 1 d . .
H67 H 1.1715 0.2993 0.7132 0.031 Uiso 1 1 calc R U
C68 C 1.0849(2) 0.2500(3) 0.66392(16) 0.0252(9) Uani 1 1 d . .
H68 H 1.0916 0.1946 0.6783 0.030 Uiso 1 1 calc R U
C69 C 0.9856(2) 0.1202(2) 0.61395(15) 0.0203(8) Uani 1 1 d . .
C70 C 1.0466(2) 0.0750(3) 0.61240(19) 0.0354(11) Uani 1 1 d . .
H70 H 1.0848 0.1014 0.5999 0.042 Uiso 1 1 calc R U
C71 C 1.0521(3) -0.0083(3) 0.6290(2) 0.0421(12) Uani 1 1 d . .
H71 H 1.0945 -0.0384 0.6283 0.051 Uiso 1 1 calc R U
C72 C 0.9980(3) -0.0476(3) 0.64620(19) 0.0394(12) Uani 1 1 d . .
H72 H 1.0027 -0.1045 0.6581 0.047 Uiso 1 1 calc R U
C73 C 0.9357(2) -0.0047(3) 0.64636(17) 0.0349(11) Uani 1 1 d . .
H73 H 0.8972 -0.0326 0.6575 0.042 Uiso 1 1 calc R U
C74 C 0.9293(2) 0.0791(2) 0.63028(16) 0.0269(9) Uani 1 1 d . .
H74 H 0.8865 0.1085 0.6304 0.032 Uiso 1 1 calc R U
C75 C 0.77333(19) 0.1492(2) 0.48807(15) 0.0192(8) Uani 1 1 d . .
C76 C 0.7372(2) 0.1854(2) 0.52758(15) 0.0215(9) Uani 1 1 d . .
C77 C 0.70348(19) 0.2598(2) 0.50480(16) 0.0222(9) Uani 1 1 d . .
C78 C 0.71903(19) 0.2720(2) 0.45164(15) 0.0193(8) Uani 1 1 d . .
C79 C 0.76176(19) 0.2032(2) 0.44123(15) 0.0178(8) Uani 1 1 d . .
C80 C 0.7288(2) 0.1478(3) 0.58188(16) 0.0331(11) Uani 1 1 d . .
H80A H 0.7586 0.0976 0.5894 0.050 Uiso 1 1 calc R U
H80B H 0.6793 0.1321 0.5803 0.050 Uiso 1 1 calc R U
H80C H 0.7430 0.1891 0.6113 0.050 Uiso 1 1 calc R U
C81 C 0.6544(2) 0.3123(3) 0.53129(17) 0.0306(10) Uani 1 1 d . .
H81A H 0.6797 0.3335 0.5668 0.046 Uiso 1 1 calc R U
H81B H 0.6144 0.2779 0.5371 0.046 Uiso 1 1 calc R U
H81C H 0.6371 0.3599 0.5072 0.046 Uiso 1 1 calc R U
C82 C 0.6955(2) 0.3460(2) 0.41453(17) 0.0264(9) Uani 1 1 d . .
H82A H 0.7185 0.3972 0.4311 0.040 Uiso 1 1 calc R U
H82B H 0.6442 0.3523 0.4098 0.040 Uiso 1 1 calc R U
H82C H 0.7085 0.3365 0.3785 0.040 Uiso 1 1 calc R U
C83 C 0.7848(2) 0.1826(2) 0.38756(15) 0.0211(8) Uani 1 1 d . .
H83A H 0.7805 0.2329 0.3642 0.032 Uiso 1 1 calc R U
H83B H 0.7547 0.1378 0.3685 0.032 Uiso 1 1 calc R U
H83C H 0.8340 0.1637 0.3952 0.032 Uiso 1 1 calc R U
C84 C 0.8120(2) 0.0667(2) 0.49247(17) 0.0299(10) Uani 1 1 d . .
H84A H 0.8479 0.0682 0.4693 0.045 Uiso 1 1 calc R U
H84B H 0.7784 0.0212 0.4801 0.045 Uiso 1 1 calc R U
H84C H 0.8347 0.0570 0.5309 0.045 Uiso 1 1 calc R U
C85 C 0.9602(2) 0.2556(2) 0.45045(15) 0.0211(8) Uani 1 1 d . .
H85 H 0.9772 0.2186 0.4802 0.025 Uiso 1 1 calc R U
C86 C 0.9978(2) 0.2611(2) 0.40824(15) 0.0209(8) Uani 1 1 d . .
H86 H 1.0390 0.2278 0.4095 0.025 Uiso 1 1 calc R U
C87 C 0.9755(2) 0.3157(2) 0.36347(15) 0.0218(9) Uani 1 1 d . .
C88 C 0.91293(19) 0.3619(2) 0.36519(15) 0.0205(8) Uani 1 1 d . .
H88 H 0.8944 0.3996 0.3362 0.025 Uiso 1 1 calc R U
C89 C 0.8797(2) 0.3517(2) 0.40877(15) 0.0218(9) Uani 1 1 d . .
H89 H 0.8383 0.3839 0.4089 0.026 Uiso 1 1 calc R U
C90 C 1.0796(2) 0.2842(3) 0.32459(18) 0.0381(11) Uani 1 1 d . .
H90A H 1.1111 0.2998 0.3591 0.057 Uiso 1 1 calc R U
H90B H 1.1003 0.3027 0.2933 0.057 Uiso 1 1 calc R U
H90C H 1.0734 0.2230 0.3231 0.057 Uiso 1 1 calc R U
C91 C 0.9876(2) 0.3835(3) 0.27693(17) 0.0354(11) Uani 1 1 d . .
H91A H 0.9376 0.3733 0.2615 0.053 Uiso 1 1 calc R U
H91B H 1.0156 0.3756 0.2481 0.053 Uiso 1 1 calc R U
H91C H 0.9935 0.4413 0.2909 0.053 Uiso 1 1 calc R U
N1 N 0.35453(16) 0.08857(18) 0.51356(13) 0.0197(7) Uani 1 1 d . .
N2 N 0.32370(16) 0.14691(18) 0.58720(12) 0.0199(7) Uani 1 1 d . .
N3 N 0.43426(15) 0.27356(18) 0.56699(12) 0.0172(7) Uani 1 1 d . .
N4 N 0.49289(16) 0.29457(18) 0.60632(13) 0.0212(7) Uani 1 1 d . .
N5 N 0.41191(15) 0.21089(17) 0.44878(12) 0.0160(7) Uani 1 1 d . .
N6 N 0.52322(16) 0.1645(2) 0.32141(13) 0.0248(8) Uani 1 1 d . .
C1 C 0.3881(2) 0.0141(2) 0.49538(18) 0.0327(10) Uani 1 1 d . .
H1A H 0.4326 0.0297 0.4835 0.039 Uiso 1 1 calc R U
H1B H 0.3564 -0.0130 0.4640 0.039 Uiso 1 1 calc R U
C2 C 0.4029(2) -0.0456(2) 0.54490(17) 0.0295(10) Uani 1 1 d . .
H2A H 0.3838 -0.1023 0.5344 0.035 Uiso 1 1 calc R U
H2B H 0.4544 -0.0503 0.5590 0.035 Uiso 1 1 calc R U
C3 C 0.3662(2) -0.0070(2) 0.58860(17) 0.0273(10) Uani 1 1 d . .
H3A H 0.3248 -0.0409 0.5935 0.033 Uiso 1 1 calc R U
H3B H 0.3990 -0.0018 0.6245 0.033 Uiso 1 1 calc R U
C4 C 0.34407(18) 0.0782(2) 0.56468(16) 0.0176(8) Uani 1 1 d . .
C5 C 0.3130(2) 0.1524(2) 0.64203(15) 0.0217(9) Uani 1 1 d . .
C6 C 0.33871(19) 0.2236(2) 0.67249(15) 0.0214(8) Uani 1 1 d . .
H6 H 0.3658 0.2636 0.6570 0.026 Uiso 1 1 calc R U
C7 C 0.3253(2) 0.2368(2) 0.72491(16) 0.0256(9) Uani 1 1 d . .
C8 C 0.2859(2) 0.1770(3) 0.74734(16) 0.0265(9) Uani 1 1 d . .
H8 H 0.2764 0.1855 0.7833 0.032 Uiso 1 1 calc R U
C9 C 0.2603(2) 0.1053(3) 0.71810(16) 0.0260(9) Uani 1 1 d . .
C10 C 0.2739(2) 0.0934(2) 0.66521(16) 0.0257(9) Uani 1 1 d . .
H10 H 0.2564 0.0447 0.6448 0.031 Uiso 1 1 calc R U
C11 C 0.3532(2) 0.3143(3) 0.75671(17) 0.0366(11) Uani 1 1 d . .
H11A H 0.3912 0.2986 0.7873 0.055 Uiso 1 1 calc R U
H11B H 0.3150 0.3415 0.7713 0.055 Uiso 1 1 calc R U
H11C H 0.3716 0.3535 0.7322 0.055 Uiso 1 1 calc R U
C12 C 0.2159(2) 0.0425(3) 0.74287(18) 0.0391(11) Uani 1 1 d . .
H12A H 0.2283 0.0452 0.7832 0.059 Uiso 1 1 calc R U
H12B H 0.2250 -0.0144 0.7306 0.059 Uiso 1 1 calc R U
H12C H 0.1658 0.0560 0.7309 0.059 Uiso 1 1 calc R U
C13 C 0.53647(19) 0.2318(2) 0.63243(15) 0.0179(8) Uani 1 1 d . .
C14 C 0.5199(2) 0.1467(2) 0.62030(16) 0.0233(9) Uani 1 1 d . .
H14 H 0.4784 0.1328 0.5946 0.028 Uiso 1 1 calc R U
C15 C 0.5631(2) 0.0838(2) 0.64523(17) 0.0259(9) Uani 1 1 d . .
H15 H 0.5507 0.0270 0.6362 0.031 Uiso 1 1 calc R U
C16 C 0.6241(2) 0.1005(2) 0.68315(16) 0.0245(9) Uani 1 1 d . .
H16 H 0.6527 0.0562 0.7009 0.029 Uiso 1 1 calc R U
C17 C 0.6420(2) 0.1840(2) 0.69439(16) 0.0240(9) Uani 1 1 d . .
H17 H 0.6844 0.1968 0.7195 0.029 Uiso 1 1 calc R U
C18 C 0.59965(19) 0.2489(2) 0.66989(15) 0.0214(9) Uani 1 1 d . .
H18 H 0.6132 0.3056 0.6784 0.026 Uiso 1 1 calc R U
C19 C 0.49858(19) 0.3805(2) 0.62302(15) 0.0199(8) Uani 1 1 d . .
C20 C 0.5000(2) 0.4034(3) 0.67766(17) 0.0321(10) Uani 1 1 d . .
H20 H 0.4989 0.3613 0.7048 0.038 Uiso 1 1 calc R U
C21 C 0.5031(2) 0.4880(3) 0.69250(19) 0.0405(12) Uani 1 1 d . .
H21 H 0.5043 0.5033 0.7298 0.049 Uiso 1 1 calc R U
C22 C 0.5043(2) 0.5492(3) 0.6537(2) 0.0392(12) Uani 1 1 d . .
H22 H 0.5064 0.6069 0.6640 0.047 Uiso 1 1 calc R U
C23 C 0.5026(2) 0.5264(3) 0.5999(2) 0.0371(11) Uani 1 1 d . .
H23 H 0.5035 0.5687 0.5728 0.044 Uiso 1 1 calc R U
C24 C 0.4997(2) 0.4428(3) 0.58463(18) 0.0323(10) Uani 1 1 d . .
H24 H 0.4983 0.4281 0.5472 0.039 Uiso 1 1 calc R U
C25 C 0.2637(2) 0.3393(2) 0.53159(15) 0.0211(9) Uani 1 1 d . .
C26 C 0.29439(19) 0.3661(2) 0.48638(15) 0.0201(8) Uani 1 1 d . .
C27 C 0.27315(18) 0.3092(2) 0.44192(15) 0.0180(8) Uani 1 1 d . .
C28 C 0.23041(19) 0.2458(2) 0.46006(16) 0.0214(9) Uani 1 1 d . .
C29 C 0.22348(19) 0.2661(2) 0.51488(15) 0.0208(8) Uani 1 1 d . .
C30 C 0.2679(2) 0.3880(3) 0.58453(17) 0.0337(11) Uani 1 1 d . .
H30A H 0.2489 0.3536 0.6113 0.051 Uiso 1 1 calc R U
H30B H 0.2402 0.4398 0.5772 0.051 Uiso 1 1 calc R U
H30C H 0.3173 0.4021 0.5995 0.051 Uiso 1 1 calc R U
C31 C 0.3335(2) 0.4469(2) 0.48367(18) 0.0300(10) Uani 1 1 d . .
H31A H 0.3603 0.4608 0.5204 0.045 Uiso 1 1 calc R U
H31B H 0.2998 0.4921 0.4709 0.045 Uiso 1 1 calc R U
H31C H 0.3661 0.4407 0.4579 0.045 Uiso 1 1 calc R U
C32 C 0.2870(2) 0.3220(2) 0.38491(15) 0.0255(9) Uani 1 1 d . .
H32A H 0.3355 0.3422 0.3871 0.038 Uiso 1 1 calc R U
H32B H 0.2538 0.3636 0.3656 0.038 Uiso 1 1 calc R U
H32C H 0.2809 0.2685 0.3648 0.038 Uiso 1 1 calc R U
C33 C 0.1983(2) 0.1703(3) 0.42783(18) 0.0328(10) Uani 1 1 d . .
H33A H 0.2039 0.1756 0.3894 0.049 Uiso 1 1 calc R U
H33B H 0.1480 0.1670 0.4293 0.049 Uiso 1 1 calc R U
H33C H 0.2221 0.1191 0.4439 0.049 Uiso 1 1 calc R U
C34 C 0.1758(2) 0.2201(3) 0.54624(18) 0.0350(11) Uani 1 1 d . .
H34A H 0.1793 0.1595 0.5401 0.053 Uiso 1 1 calc R U
H34B H 0.1270 0.2385 0.5334 0.053 Uiso 1 1 calc R U
H34C H 0.1901 0.2323 0.5857 0.053 Uiso 1 1 calc R U
C35 C 0.47525(18) 0.2457(2) 0.44791(15) 0.0169(8) Uani 1 1 d . .
H35 H 0.4950 0.2813 0.4778 0.020 Uiso 1 1 calc R U
C36 C 0.51329(19) 0.2335(2) 0.40694(15) 0.0187(8) Uani 1 1 d . .
H36 H 0.5575 0.2608 0.4088 0.022 Uiso 1 1 calc R U
C37 C 0.48688(19) 0.1804(2) 0.36205(15) 0.0180(8) Uani 1 1 d . .
C38 C 0.42063(19) 0.1442(2) 0.36263(15) 0.0173(8) Uani 1 1 d . .
H38 H 0.3993 0.1087 0.3332 0.021 Uiso 1 1 calc R U
C39 C 0.38643(19) 0.1600(2) 0.40552(15) 0.0167(8) Uani 1 1 d . .
H39 H 0.3421 0.1336 0.4048 0.020 Uiso 1 1 calc R U
C40 C 0.5932(2) 0.1989(3) 0.32351(17) 0.0346(11) Uani 1 1 d . .
H40A H 0.5897 0.2594 0.3158 0.052 Uiso 1 1 calc R U
H40B H 0.6155 0.1709 0.2959 0.052 Uiso 1 1 calc R U
H40C H 0.6218 0.1898 0.3603 0.052 Uiso 1 1 calc R U
C41 C 0.4938(2) 0.1131(3) 0.27378(16) 0.0283(10) Uani 1 1 d . .
H41A H 0.4955 0.0537 0.2846 0.042 Uiso 1 1 calc R U
H41B H 0.5214 0.1214 0.2448 0.042 Uiso 1 1 calc R U
H41C H 0.4447 0.1297 0.2600 0.042 Uiso 1 1 calc R U

loop_
_atom_site_aniso_label
_atom_site_aniso_U_11
_atom_site_aniso_U_22
_atom_site_aniso_U_33
_atom_site_aniso_U_23
_atom_site_aniso_U_13
_atom_site_aniso_U_12
Hf1 0.01703(8) 0.01335(8) 0.01273(8) -0.00071(6) 0.00352(6) 0.00090(6)
Hf51 0.01835(8) 0.01561(8) 0.01297(9) 0.00021(6) 0.00370(6) -0.00422(6)
N51 0.0185(17) 0.0161(16) 0.0194(18) 0.0022(13) 0.0015(14) -0.0030(13)
N52 0.0228(17) 0.0172(16) 0.0135(17) -0.0014(13) 0.0023(13) -0.0037(13)
N53 0.0196(16) 0.0196(16) 0.0178(17) 0.0010(13) 0.0054(13) -0.0022(13)
N54 0.0229(18) 0.0189(17) 0.0248(19) 0.0049(14) 0.0016(14) 0.0003(14)
N55 0.0148(16) 0.0198(16) 0.0166(17) 0.0019(13) 0.0019(13) -0.0048(13)
N56 0.031(2) 0.038(2) 0.022(2) 0.0060(16) 0.0138(16) -0.0027(16)
C51 0.023(2) 0.018(2) 0.030(2) 0.0078(17) 0.0032(18) -0.0060(16)
C52 0.032(2) 0.016(2) 0.037(3) 0.0029(18) 0.000(2) -0.0048(18)
C53 0.027(2) 0.017(2) 0.036(3) -0.0081(18) 0.0042(19) -0.0029(17)
C54 0.0137(19) 0.0179(19) 0.022(2) 0.0007(16) -0.0013(16) 0.0034(15)
C55 0.019(2) 0.023(2) 0.014(2) -0.0040(16) 0.0009(16) -0.0069(16)
C56 0.020(2) 0.0195(19) 0.019(2) -0.0057(16) 0.0037(16) -0.0047(16)
C57 0.026(2) 0.023(2) 0.015(2) -0.0030(16) 0.0019(16) -0.0067(17)
C58 0.025(2) 0.036(2) 0.019(2) -0.0086(18) 0.0082(18) -0.0100(19)
C59 0.022(2) 0.028(2) 0.022(2) -0.0103(18) 0.0058(17) -0.0037(17)
C60 0.020(2) 0.021(2) 0.024(2) -0.0052(17) 0.0006(17) -0.0027(16)
C61 0.055(3) 0.028(2) 0.021(2) -0.0011(19) 0.009(2) 0.004(2)
C62 0.038(3) 0.047(3) 0.036(3) -0.013(2) 0.010(2) 0.008(2)
C63 0.0171(19) 0.025(2) 0.018(2) 0.0012(16) 0.0090(16) 0.0006(16)
C64 0.019(2) 0.024(2) 0.029(2) 0.0072(18) 0.0052(18) 0.0010(17)
C65 0.024(2) 0.025(2) 0.038(3) 0.0052(19) 0.009(2) -0.0038(18)
C66 0.022(2) 0.036(2) 0.030(3) -0.006(2) 0.0077(19) -0.0081(19)
C67 0.017(2) 0.041(3) 0.022(2) -0.0019(19) 0.0044(17) 0.0017(18)
C68 0.027(2) 0.027(2) 0.023(2) 0.0015(18) 0.0090(18) 0.0053(18)
C69 0.027(2) 0.019(2) 0.014(2) -0.0012(16) 0.0029(17) -0.0026(17)
C70 0.034(3) 0.026(2) 0.049(3) 0.002(2) 0.013(2) 0.0063(19)
C71 0.047(3) 0.028(2) 0.051(3) 0.000(2) 0.008(3) 0.014(2)
C72 0.055(3) 0.017(2) 0.042(3) 0.004(2) -0.001(2) 0.005(2)
C73 0.050(3) 0.029(2) 0.025(3) 0.0028(19) 0.006(2) -0.011(2)
C74 0.031(2) 0.024(2) 0.025(2) 0.0013(18) 0.0035(19) -0.0012(18)
C75 0.019(2) 0.0175(19) 0.021(2) -0.0023(16) 0.0038(16) -0.0080(16)
C76 0.023(2) 0.024(2) 0.018(2) -0.0028(17) 0.0064(17) -0.0134(17)
C77 0.019(2) 0.024(2) 0.025(2) -0.0080(17) 0.0076(17) -0.0071(16)
C78 0.021(2) 0.0179(19) 0.019(2) -0.0021(16) 0.0033(16) -0.0068(16)
C79 0.0190(19) 0.0188(19) 0.016(2) -0.0017(15) 0.0033(15) -0.0088(15)
C80 0.039(3) 0.039(3) 0.021(2) -0.0005(19) 0.007(2) -0.020(2)
C81 0.025(2) 0.040(3) 0.028(2) -0.011(2) 0.0104(19) -0.0056(19)
C82 0.025(2) 0.024(2) 0.030(2) 0.0019(18) 0.0029(18) 0.0010(17)
C83 0.025(2) 0.023(2) 0.016(2) -0.0025(16) 0.0073(17) -0.0050(17)
C84 0.039(3) 0.020(2) 0.029(2) -0.0001(18) 0.002(2) -0.0032(19)
C85 0.028(2) 0.0182(19) 0.016(2) 0.0001(16) 0.0009(17) -0.0043(16)
C86 0.024(2) 0.020(2) 0.021(2) -0.0013(16) 0.0069(17) -0.0014(16)
C87 0.024(2) 0.025(2) 0.017(2) -0.0020(17) 0.0065(17) -0.0120(17)
C88 0.019(2) 0.024(2) 0.018(2) 0.0039(16) 0.0011(16) -0.0064(16)
C89 0.018(2) 0.023(2) 0.023(2) 0.0017(17) 0.0009(17) -0.0060(16)
C90 0.047(3) 0.043(3) 0.030(3) 0.002(2) 0.022(2) 0.003(2)
C91 0.038(3) 0.048(3) 0.022(2) 0.008(2) 0.012(2) -0.007(2)
N1 0.0232(18) 0.0162(16) 0.0201(19) -0.0042(13) 0.0049(14) -0.0001(13)
N2 0.0253(18) 0.0177(16) 0.0175(18) 0.0010(13) 0.0062(14) -0.0010(14)
N3 0.0212(16) 0.0166(16) 0.0128(16) 0.0011(13) 0.0006(13) 0.0027(13)
N4 0.0249(18) 0.0158(16) 0.0202(18) 0.0002(13) -0.0024(14) -0.0022(13)
N5 0.0191(16) 0.0137(15) 0.0155(17) -0.0021(13) 0.0039(13) 0.0012(13)
N6 0.0232(18) 0.0319(19) 0.0212(19) -0.0073(15) 0.0095(15) -0.0036(15)
C1 0.046(3) 0.020(2) 0.032(3) -0.0017(19) 0.008(2) 0.0056(19)
C2 0.030(2) 0.017(2) 0.039(3) -0.0009(18) 0.000(2) 0.0011(17)
C3 0.029(2) 0.018(2) 0.034(3) 0.0028(18) 0.0021(19) -0.0011(17)
C4 0.0122(18) 0.0155(19) 0.023(2) 0.0005(16) -0.0016(16) -0.0078(15)
C5 0.022(2) 0.025(2) 0.017(2) 0.0087(17) 0.0009(17) 0.0036(17)
C6 0.024(2) 0.018(2) 0.023(2) 0.0025(16) 0.0066(17) 0.0008(16)
C7 0.029(2) 0.027(2) 0.020(2) 0.0051(17) 0.0023(17) 0.0106(18)
C8 0.026(2) 0.041(3) 0.014(2) 0.0079(18) 0.0068(17) 0.0064(19)
C9 0.022(2) 0.034(2) 0.021(2) 0.0071(18) 0.0017(17) 0.0002(18)
C10 0.028(2) 0.028(2) 0.021(2) 0.0053(17) 0.0017(18) -0.0034(18)
C11 0.056(3) 0.035(3) 0.021(2) -0.002(2) 0.015(2) -0.003(2)
C12 0.040(3) 0.049(3) 0.029(3) 0.007(2) 0.009(2) -0.014(2)
C13 0.0201(19) 0.0183(19) 0.016(2) 0.0023(16) 0.0051(15) 0.0003(16)
C14 0.022(2) 0.020(2) 0.026(2) -0.0017(17) -0.0005(17) -0.0035(16)
C15 0.028(2) 0.019(2) 0.031(2) 0.0004(18) 0.0054(19) 0.0003(17)
C16 0.021(2) 0.028(2) 0.026(2) 0.0038(18) 0.0072(18) 0.0080(17)
C17 0.018(2) 0.035(2) 0.020(2) -0.0010(18) 0.0048(17) 0.0035(18)
C18 0.022(2) 0.024(2) 0.019(2) -0.0057(17) 0.0049(16) -0.0060(16)
C19 0.018(2) 0.020(2) 0.019(2) -0.0005(16) -0.0003(16) -0.0035(16)
C20 0.041(3) 0.026(2) 0.028(3) 0.0003(19) 0.005(2) 0.003(2)
C21 0.052(3) 0.036(3) 0.029(3) -0.015(2) -0.004(2) 0.016(2)
C22 0.044(3) 0.020(2) 0.048(3) -0.012(2) -0.007(2) 0.001(2)
C23 0.047(3) 0.018(2) 0.047(3) 0.003(2) 0.012(2) -0.003(2)
C24 0.046(3) 0.026(2) 0.025(2) -0.0004(19) 0.008(2) -0.001(2)
C25 0.022(2) 0.027(2) 0.016(2) 0.0000(16) 0.0061(16) 0.0093(17)
C26 0.022(2) 0.0187(19) 0.019(2) 0.0008(16) 0.0020(17) 0.0057(16)
C27 0.0153(19) 0.021(2) 0.018(2) 0.0035(16) 0.0041(16) 0.0085(15)
C28 0.0168(19) 0.022(2) 0.024(2) 0.0016(17) -0.0009(16) 0.0038(16)
C29 0.0175(19) 0.026(2) 0.019(2) 0.0079(17) 0.0060(16) 0.0069(16)
C30 0.041(3) 0.035(2) 0.025(2) -0.0047(19) 0.005(2) 0.020(2)
C31 0.036(3) 0.020(2) 0.033(3) 0.0039(18) 0.002(2) 0.0027(18)
C32 0.029(2) 0.028(2) 0.020(2) 0.0037(17) 0.0072(18) 0.0089(18)
C33 0.021(2) 0.031(2) 0.041(3) 0.001(2) -0.0063(19) -0.0020(18)
C34 0.023(2) 0.049(3) 0.035(3) 0.012(2) 0.0094(19) 0.004(2)
C35 0.020(2) 0.0112(17) 0.018(2) 0.0030(15) 0.0007(16) 0.0003(15)
C36 0.0166(19) 0.0186(19) 0.022(2) -0.0012(16) 0.0068(16) -0.0039(15)
C37 0.019(2) 0.0191(19) 0.016(2) 0.0019(16) 0.0036(16) 0.0017(16)
C38 0.023(2) 0.0138(18) 0.014(2) -0.0035(15) -0.0002(16) 0.0011(15)
C39 0.0151(19) 0.0164(19) 0.017(2) 0.0007(15) -0.0004(15) 0.0008(15)
C40 0.029(2) 0.053(3) 0.025(2) -0.010(2) 0.0132(19) -0.008(2)
C41 0.035(2) 0.032(2) 0.021(2) -0.0064(18) 0.0119(19) -0.0011(19)

loop_
_atom_type_symbol
_atom_type_description
_atom_type_scat_dispersion_real
_atom_type_scat_dispersion_imag
_atom_type_scat_source
C C 0.0033 0.0016 'International Tables Vol C Tables 4.2.6.8 and 6.1.1.4'
H H 0.0000 0.0000 'International Tables Vol C Tables 4.2.6.8 and 6.1.1.4'
Hf Hf -0.5830 6.1852 'International Tables Vol C Tables 4.2.6.8 and 6.1.1.4'
N N 0.0061 0.0033 'International Tables Vol C Tables 4.2.6.8 and 6.1.1.4'

loop_
_exptl_crystal_face_index_h
_exptl_crystal_face_index_k
_exptl_crystal_face_index_l
_exptl_crystal_face_perp_dist
_exptl_oxdiff_crystal_face_indexfrac_h
_exptl_oxdiff_crystal_face_indexfrac_k
_exptl_oxdiff_crystal_face_indexfrac_l
_exptl_oxdiff_crystal_face_x
_exptl_oxdiff_crystal_face_y
_exptl_oxdiff_crystal_face_z
17 15 -18 0.0387 17.0018 15.0017 -18.0017 -0.0324 0.3955 0.9197
-23 11 7 0.0498 -23.0025 11.0010 7.0002 0.0802 -0.9586 0.1796
23 -12 -6 0.0551 23.0025 -12.0011 -6.0001 -0.0693 0.9717 -0.2302
-7 -20 15 0.0366 -7.0007 -20.0022 15.0017 -0.0047 0.0244 -1.0069
5 11 28 0.0067 5.0002 11.0012 28.0034 0.9915 -0.0156 0.1471
-5 -11 -28 0.0067 -5.0002 -11.0012 -28.0034 -0.9915 0.0156 -0.1471

loop_
_geom_angle_atom_site_label_1
_geom_angle_atom_site_label_2
_geom_angle_atom_site_label_3
_geom_angle
N1 Hf1 N5 77.72(10)
N1 Hf1 C4 29.68(11)
N1 Hf1 C25 135.07(12)
N1 Hf1 C26 146.31(12)
N1 Hf1 C27 115.30(11)
N1 Hf1 C28 93.41(11)
N1 Hf1 C29 103.35(11)
N2 Hf1 N1 58.56(11)
N2 Hf1 N5 134.88(10)
N2 Hf1 C4 29.47(11)
N2 Hf1 C25 92.90(11)
N2 Hf1 C26 125.80(11)
N2 Hf1 C27 128.78(11)
N2 Hf1 C28 97.88(12)
N2 Hf1 C29 77.62(11)
N3 Hf1 N1 113.41(12)
N3 Hf1 N2 94.36(12)
N3 Hf1 N5 93.10(12)
N3 Hf1 C4 101.61(11)
N3 Hf1 C25 101.73(12)
N3 Hf1 C26 99.91(12)
N3 Hf1 C27 126.87(12)
N3 Hf1 C28 153.07(12)
N3 Hf1 C29 130.80(12)
N5 Hf1 C4 105.58(11)
N5 Hf1 C25 128.75(11)
N5 Hf1 C26 96.37(11)
N5 Hf1 C27 77.86(10)
N5 Hf1 C28 95.06(11)
N5 Hf1 C29 126.84(11)
C25 Hf1 C4 118.55(12)
C25 Hf1 C26 33.06(12)
C25 Hf1 C27 54.00(11)
C25 Hf1 C28 53.90(12)
C25 Hf1 C29 32.48(12)
C26 Hf1 C4 148.15(12)
C26 Hf1 C27 32.40(11)
C26 Hf1 C28 53.69(12)
C26 Hf1 C29 53.79(12)
C27 Hf1 C4 131.40(11)
C27 Hf1 C28 32.07(11)
C28 Hf1 C4 100.82(11)
C29 Hf1 C4 94.38(11)
C29 Hf1 C27 53.19(11)
C29 Hf1 C28 32.13(12)
N51 Hf51 N55 77.96(10)
N51 Hf51 C54 30.00(10)
N51 Hf51 C75 148.36(11)
N51 Hf51 C76 132.10(12)
N51 Hf51 C77 101.47(11)
N51 Hf51 C78 94.62(11)
N51 Hf51 C79 118.50(11)
N52 Hf51 N51 58.86(10)
N52 Hf51 N55 135.16(10)
N52 Hf51 C54 29.95(11)
N52 Hf51 C75 123.84(11)
N52 Hf51 C76 90.85(11)
N52 Hf51 C77 79.52(11)
N52 Hf51 C78 102.19(11)
N52 Hf51 C79 131.74(11)
N53 Hf51 N51 113.83(12)
N53 Hf51 N52 95.81(12)
N53 Hf51 N55 90.67(12)
N53 Hf51 C54 101.21(12)
N53 Hf51 C75 97.59(12)
N53 Hf51 C76 104.69(13)
N53 Hf51 C77 135.48(12)
N53 Hf51 C78 151.34(12)
N53 Hf51 C79 122.01(12)
N55 Hf51 C54 105.31(11)
N55 Hf51 C75 98.94(11)
N55 Hf51 C76 130.13(11)
N55 Hf51 C77 123.72(11)
N55 Hf51 C78 92.04(11)
N55 Hf51 C79 77.73(11)
C75 Hf51 C54 148.92(11)
C75 Hf51 C77 53.77(12)
C75 Hf51 C78 53.82(11)
C75 Hf51 C79 32.59(11)
C76 Hf51 C54 117.17(12)
C76 Hf51 C75 33.02(12)
C76 Hf51 C77 32.28(12)
C76 Hf51 C78 53.47(12)
C76 Hf51 C79 53.72(11)
C77 Hf51 C54 96.03(11)
C77 Hf51 C78 31.72(11)
C78 Hf51 C54 105.54(11)
C79 Hf51 C54 136.75(11)
C79 Hf51 C77 52.79(11)
C79 Hf51 C78 31.97(11)
C51 N51 Hf51 144.1(2)
C54 N51 Hf51 90.7(2)
C54 N51 C51 109.2(3)
C54 N52 Hf51 91.3(2)
C54 N52 C55 123.1(3)
C55 N52 Hf51 138.0(2)
N54 N53 Hf51 171.6(2)
N53 N54 C63 118.4(3)
N53 N54 C69 118.1(3)
C63 N54 C69 122.5(3)
C85 N55 Hf51 121.9(2)
C85 N55 C89 115.5(3)
C89 N55 Hf51 122.6(2)
C87 N56 C90 120.8(3)
C87 N56 C91 120.8(3)
C90 N56 C91 117.9(3)
N51 C51 H51A 110.6
N51 C51 H51B 110.6
N51 C51 C52 105.8(3)
H51A C51 H51B 108.7
C52 C51 H51A 110.6
C52 C51 H51B 110.6
C51 C52 H52A 110.6
C51 C52 H52B 110.6
C51 C52 C53 105.8(3)
H52A C52 H52B 108.7
C53 C52 H52A 110.6
C53 C52 H52B 110.6
C52 C53 H53A 111.3
C52 C53 H53B 111.3
H53A C53 H53B 109.2
C54 C53 C52 102.2(3)
C54 C53 H53A 111.3
C54 C53 H53B 111.3
N51 C54 Hf51 59.29(18)
N51 C54 C53 114.1(3)
N52 C54 Hf51 58.72(19)
N52 C54 N51 114.9(3)
N52 C54 C53 130.5(3)
C53 C54 Hf51 155.2(3)
C56 C55 N52 118.5(3)
C56 C55 C60 119.1(3)
C60 C55 N52 122.3(3)
C55 C56 H56 119.4
C57 C56 C55 121.2(3)
C57 C56 H56 119.4
C56 C57 C58 118.7(4)
C56 C57 C61 119.7(3)
C58 C57 C61 121.6(4)
C57 C58 H58 119.2
C59 C58 C57 121.6(4)
C59 C58 H58 119.2
C58 C59 C60 118.7(3)
C58 C59 C62 120.8(4)
C60 C59 C62 120.4(4)
C55 C60 C59 120.6(4)
C55 C60 H60 119.7
C59 C60 H60 119.7
C57 C61 H61A 109.5
C57 C61 H61B 109.5
C57 C61 H61C 109.5
H61A C61 H61B 109.5
H61A C61 H61C 109.5
H61B C61 H61C 109.5
C59 C62 H62A 109.5
C59 C62 H62B 109.5
C59 C62 H62C 109.5
H62A C62 H62B 109.5
H62A C62 H62C 109.5
H62B C62 H62C 109.5
N54 C63 C64 119.6(3)
N54 C63 C68 123.3(3)
C68 C63 C64 117.1(4)
C63 C64 H64 119.6
C65 C64 C63 120.8(4)
C65 C64 H64 119.6
C64 C65 H65 119.1
C64 C65 C66 121.8(4)
C66 C65 H65 119.1
C65 C66 H66 121.0
C67 C66 C65 118.0(4)
C67 C66 H66 121.0
C66 C67 H67 119.3
C66 C67 C68 121.4(4)
C68 C67 H67 119.3
C63 C68 H68 119.5
C67 C68 C63 121.0(4)
C67 C68 H68 119.5
C70 C69 N54 121.6(3)
C70 C69 C74 118.6(4)
C74 C69 N54 119.8(3)
C69 C70 H70 119.8
C69 C70 C71 120.4(4)
C71 C70 H70 119.8
C70 C71 H71 119.5
C72 C71 C70 120.9(4)
C72 C71 H71 119.5
C71 C72 H72 120.1
C71 C72 C73 119.8(4)
C73 C72 H72 120.1
C72 C73 H73 119.9
C72 C73 C74 120.1(4)
C74 C73 H73 119.9
C69 C74 H74 120.0
C73 C74 C69 120.1(4)
C73 C74 H74 120.0
C76 C75 Hf51 73.3(2)
C76 C75 C84 127.2(3)
C79 C75 Hf51 75.7(2)
C79 C75 C76 107.0(3)
C79 C75 C84 125.7(3)
C84 C75 Hf51 120.1(3)
C75 C76 Hf51 73.7(2)
C75 C76 C80 126.8(4)
C77 C76 Hf51 76.6(2)
C77 C76 C75 108.2(3)
C77 C76 C80 124.6(4)
C80 C76 Hf51 120.8(3)
C76 C77 Hf51 71.1(2)
C76 C77 C78 108.8(3)
C76 C77 C81 124.8(4)
C78 C77 Hf51 75.2(2)
C78 C77 C81 126.2(4)
C81 C77 Hf51 123.6(3)
C77 C78 Hf51 73.0(2)
C77 C78 C79 107.1(3)
C77 C78 C82 125.4(3)
C79 C78 Hf51 72.4(2)
C79 C78 C82 127.5(3)
C82 C78 Hf51 118.9(2)
C75 C79 Hf51 71.7(2)
C75 C79 C83 123.8(3)
C78 C79 Hf51 75.6(2)
C78 C79 C75 108.9(3)
C78 C79 C83 127.0(3)
C83 C79 Hf51 124.3(2)
C76 C80 H80A 109.5
C76 C80 H80B 109.5
C76 C80 H80C 109.5
H80A C80 H80B 109.5
H80A C80 H80C 109.5
H80B C80 H80C 109.5
C77 C81 H81A 109.5
C77 C81 H81B 109.5
C77 C81 H81C 109.5
H81A C81 H81B 109.5
H81A C81 H81C 109.5
H81B C81 H81C 109.5
C78 C82 H82A 109.5
C78 C82 H82B 109.5
C78 C82 H82C 109.5
H82A C82 H82B 109.5
H82A C82 H82C 109.5
H82B C82 H82C 109.5
C79 C83 H83A 109.5
C79 C83 H83B 109.5
C79 C83 H83C 109.5
H83A C83 H83B 109.5
H83A C83 H83C 109.5
H83B C83 H83C 109.5
C75 C84 H84A 109.5
C75 C84 H84B 109.5
C75 C84 H84C 109.5
H84A C84 H84B 109.5
H84A C84 H84C 109.5
H84B C84 H84C 109.5
N55 C85 H85 118.1
N55 C85 C86 123.9(3)
C86 C85 H85 118.1
C85 C86 H86 119.8
C85 C86 C87 120.4(4)
C87 C86 H86 119.8
N56 C87 C86 122.4(4)
N56 C87 C88 122.1(4)
C86 C87 C88 115.5(3)
C87 C88 H88 120.3
C89 C88 C87 119.4(4)
C89 C88 H88 120.3
N55 C89 C88 125.3(4)
N55 C89 H89 117.4
C88 C89 H89 117.4
N56 C90 H90A 109.5
N56 C90 H90B 109.5
N56 C90 H90C 109.5
H90A C90 H90B 109.5
H90A C90 H90C 109.5
H90B C90 H90C 109.5
N56 C91 H91A 109.5
N56 C91 H91B 109.5
N56 C91 H91C 109.5
H91A C91 H91B 109.5
H91A C91 H91C 109.5
H91B C91 H91C 109.5
C1 N1 Hf1 147.3(3)
C4 N1 Hf1 92.3(2)
C4 N1 C1 110.4(3)
C4 N2 Hf1 92.6(2)
C4 N2 C5 124.4(3)
C5 N2 Hf1 139.3(2)
N4 N3 Hf1 171.0(2)
N3 N4 C19 116.2(3)
C13 N4 N3 119.8(3)
C13 N4 C19 123.4(3)
C35 N5 Hf1 122.0(2)
C35 N5 C39 115.3(3)
C39 N5 Hf1 122.6(2)
C37 N6 C40 121.0(3)
C37 N6 C41 121.8(3)
C40 N6 C41 117.3(3)
N1 C1 H1A 110.4
N1 C1 H1B 110.4
N1 C1 C2 106.4(3)
H1A C1 H1B 108.6
C2 C1 H1A 110.4
C2 C1 H1B 110.4
C1 C2 H2A 110.6
C1 C2 H2B 110.6
H2A C2 H2B 108.7
C3 C2 C1 105.9(3)
C3 C2 H2A 110.6
C3 C2 H2B 110.6
C2 C3 H3A 111.2
C2 C3 H3B 111.2
H3A C3 H3B 109.2
C4 C3 C2 102.6(3)
C4 C3 H3A 111.2
C4 C3 H3B 111.2
N1 C4 Hf1 57.99(18)
N1 C4 C3 113.7(3)
N2 C4 Hf1 57.90(18)
N2 C4 N1 114.3(3)
N2 C4 C3 131.6(4)
C3 C4 Hf1 159.4(3)
C6 C5 N2 117.8(3)
C10 C5 N2 122.8(4)
C10 C5 C6 119.2(4)
C5 C6 H6 119.4
C7 C6 C5 121.1(4)
C7 C6 H6 119.4
C6 C7 C8 118.7(4)
C6 C7 C11 120.0(4)
C8 C7 C11 121.2(4)
C7 C8 H8 119.4
C9 C8 C7 121.3(4)
C9 C8 H8 119.4
C8 C9 C10 119.1(4)
C8 C9 C12 120.1(4)
C10 C9 C12 120.7(4)
C5 C10 C9 120.5(4)
C5 C10 H10 119.8
C9 C10 H10 119.8
C7 C11 H11A 109.5
C7 C11 H11B 109.5
C7 C11 H11C 109.5
H11A C11 H11B 109.5
H11A C11 H11C 109.5
H11B C11 H11C 109.5
C9 C12 H12A 109.5
C9 C12 H12B 109.5
C9 C12 H12C 109.5
H12A C12 H12B 109.5
H12A C12 H12C 109.5
H12B C12 H12C 109.5
N4 C13 C14 120.0(3)
N4 C13 C18 122.7(3)
C14 C13 C18 117.2(3)
C13 C14 H14 119.6
C15 C14 C13 120.7(4)
C15 C14 H14 119.6
C14 C15 H15 119.0
C14 C15 C16 122.0(4)
C16 C15 H15 119.0
C15 C16 H16 121.1
C15 C16 C17 117.9(4)
C17 C16 H16 121.1
C16 C17 H17 119.2
C18 C17 C16 121.5(4)
C18 C17 H17 119.2
C13 C18 H18 119.7
C17 C18 C13 120.6(4)
C17 C18 H18 119.7
C20 C19 N4 121.1(3)
C24 C19 N4 120.1(3)
C24 C19 C20 118.8(4)
C19 C20 H20 120.0
C21 C20 C19 120.0(4)
C21 C20 H20 120.0
C20 C21 H21 119.7
C22 C21 C20 120.5(4)
C22 C21 H21 119.7
C21 C22 H22 120.3
C21 C22 C23 119.3(4)
C23 C22 H22 120.3
C22 C23 H23 119.6
C22 C23 C24 120.7(4)
C24 C23 H23 119.6
C19 C24 C23 120.7(4)
C19 C24 H24 119.7
C23 C24 H24 119.7
C26 C25 Hf1 73.9(2)
C26 C25 C30 124.3(4)
C29 C25 Hf1 76.1(2)
C29 C25 C26 107.7(3)
C29 C25 C30 127.6(4)
C30 C25 Hf1 121.2(3)
C25 C26 Hf1 73.0(2)
C25 C26 C31 125.4(3)
C27 C26 Hf1 76.5(2)
C27 C26 C25 108.3(3)
C27 C26 C31 125.8(3)
C31 C26 Hf1 123.1(3)
C26 C27 Hf1 71.1(2)
C26 C27 C28 107.8(3)
C26 C27 C32 124.3(3)
C28 C27 Hf1 74.0(2)
C28 C27 C32 127.5(3)
C32 C27 Hf1 126.1(2)
C27 C28 Hf1 73.9(2)
C27 C28 C33 126.9(4)
C29 C28 Hf1 73.0(2)
C29 C28 C27 107.7(3)
C29 C28 C33 125.4(4)
C33 C28 Hf1 118.5(2)
C25 C29 Hf1 71.4(2)
C25 C29 C28 108.5(3)
C25 C29 C34 127.3(4)
C28 C29 Hf1 74.9(2)
C28 C29 C34 124.0(4)
C34 C29 Hf1 123.8(3)
C25 C30 H30A 109.5
C25 C30 H30B 109.5
C25 C30 H30C 109.5
H30A C30 H30B 109.5
H30A C30 H30C 109.5
H30B C30 H30C 109.5
C26 C31 H31A 109.5
C26 C31 H31B 109.5
C26 C31 H31C 109.5
H31A C31 H31B 109.5
H31A C31 H31C 109.5
H31B C31 H31C 109.5
C27 C32 H32A 109.5
C27 C32 H32B 109.5
C27 C32 H32C 109.5
H32A C32 H32B 109.5
H32A C32 H32C 109.5
H32B C32 H32C 109.5
C28 C33 H33A 109.5
C28 C33 H33B 109.5
C28 C33 H33C 109.5
H33A C33 H33B 109.5
H33A C33 H33C 109.5
H33B C33 H33C 109.5
C29 C34 H34A 109.5
C29 C34 H34B 109.5
C29 C34 H34C 109.5
H34A C34 H34B 109.5
H34A C34 H34C 109.5
H34B C34 H34C 109.5
N5 C35 H35 117.7
N5 C35 C36 124.6(3)
C36 C35 H35 117.7
C35 C36 H36 120.0
C35 C36 C37 120.1(3)
C37 C36 H36 120.0
N6 C37 C36 122.3(3)
N6 C37 C38 122.2(3)
C38 C37 C36 115.5(3)
C37 C38 H38 119.8
C39 C38 C37 120.3(3)
C39 C38 H38 119.8
N5 C39 C38 124.2(3)
N5 C39 H39 117.9
C38 C39 H39 117.9
N6 C40 H40A 109.5
N6 C40 H40B 109.5
N6 C40 H40C 109.5
H40A C40 H40B 109.5
H40A C40 H40C 109.5
H40B C40 H40C 109.5
N6 C41 H41A 109.5
N6 C41 H41B 109.5
N6 C41 H41C 109.5
H41A C41 H41B 109.5
H41A C41 H41C 109.5
H41B C41 H41C 109.5

loop_
_geom_bond_atom_site_label_1
_geom_bond_atom_site_label_2
_geom_bond_distance
Hf1 N1 2.272(3)
Hf1 N2 2.270(3)
Hf1 N3 1.860(3)
Hf1 N5 2.303(3)
Hf1 C4 2.677(3)
Hf1 C25 2.498(4)
Hf1 C26 2.510(4)
Hf1 C27 2.581(3)
Hf1 C28 2.582(4)
Hf1 C29 2.558(4)
Hf51 N51 2.273(3)
Hf51 N52 2.260(3)
Hf51 N53 1.852(3)
Hf51 N55 2.306(3)
Hf51 C54 2.644(4)
Hf51 C75 2.510(3)
Hf51 C76 2.505(3)
Hf51 C77 2.575(4)
Hf51 C78 2.603(4)
Hf51 C79 2.561(3)
N51 C51 1.477(4)
N51 C54 1.322(5)
N52 C54 1.320(4)
N52 C55 1.409(4)
N53 N54 1.393(4)
N54 C63 1.395(5)
N54 C69 1.417(5)
N55 C85 1.343(5)
N55 C89 1.351(5)
N56 C87 1.350(5)
N56 C90 1.453(5)
N56 C91 1.461(5)
C51 H51A 0.9900
C51 H51B 0.9900
C51 C52 1.516(5)
C52 H52A 0.9900
C52 H52B 0.9900
C52 C53 1.520(5)
C53 H53A 0.9900
C53 H53B 0.9900
C53 C54 1.504(5)
C55 C56 1.393(5)
C55 C60 1.395(5)
C56 H56 0.9500
C56 C57 1.381(5)
C57 C58 1.395(5)
C57 C61 1.510(5)
C58 H58 0.9500
C58 C59 1.385(6)
C59 C60 1.398(5)
C59 C62 1.512(5)
C60 H60 0.9500
C61 H61A 0.9800
C61 H61B 0.9800
C61 H61C 0.9800
C62 H62A 0.9800
C62 H62B 0.9800
C62 H62C 0.9800
C63 C64 1.403(5)
C63 C68 1.397(5)
C64 H64 0.9500
C64 C65 1.376(5)
C65 H65 0.9500
C65 C66 1.380(6)
C66 H66 0.9500
C66 C67 1.374(6)
C67 H67 0.9500
C67 C68 1.387(5)
C68 H68 0.9500
C69 C70 1.384(5)
C69 C74 1.391(5)
C70 H70 0.9500
C70 C71 1.385(6)
C71 H71 0.9500
C71 C72 1.353(6)
C72 H72 0.9500
C72 C73 1.382(6)
C73 H73 0.9500
C73 C74 1.389(5)
C74 H74 0.9500
C75 C76 1.425(5)
C75 C79 1.424(5)
C75 C84 1.502(5)
C76 C77 1.414(5)
C76 C80 1.505(5)
C77 C78 1.415(5)
C77 C81 1.502(5)
C78 C79 1.423(5)
C78 C82 1.507(5)
C79 C83 1.512(5)
C80 H80A 0.9800
C80 H80B 0.9800
C80 H80C 0.9800
C81 H81A 0.9800
C81 H81B 0.9800
C81 H81C 0.9800
C82 H82A 0.9800
C82 H82B 0.9800
C82 H82C 0.9800
C83 H83A 0.9800
C83 H83B 0.9800
C83 H83C 0.9800
C84 H84A 0.9800
C84 H84B 0.9800
C84 H84C 0.9800
C85 H85 0.9500
C85 C86 1.382(5)
C86 H86 0.9500
C86 C87 1.407(5)
C87 C88 1.421(5)
C88 H88 0.9500
C88 C89 1.363(5)
C89 H89 0.9500
C90 H90A 0.9800
C90 H90B 0.9800
C90 H90C 0.9800
C91 H91A 0.9800
C91 H91B 0.9800
C91 H91C 0.9800
N1 C1 1.460(5)
N1 C4 1.327(5)
N2 C4 1.318(4)
N2 C5 1.411(5)
N3 N4 1.385(4)
N4 C13 1.383(4)
N4 C19 1.425(4)
N5 C35 1.346(4)
N5 C39 1.356(4)
N6 C37 1.353(4)
N6 C40 1.449(5)
N6 C41 1.456(5)
C1 H1A 0.9900
C1 H1B 0.9900
C1 C2 1.532(5)
C2 H2A 0.9900
C2 H2B 0.9900
C2 C3 1.528(5)
C3 H3A 0.9900
C3 H3B 0.9900
C3 C4 1.507(5)
C5 C6 1.396(5)
C5 C10 1.393(5)
C6 H6 0.9500
C6 C7 1.384(5)
C7 C8 1.396(5)
C7 C11 1.506(6)
C8 H8 0.9500
C8 C9 1.389(6)
C9 C10 1.394(5)
C9 C12 1.518(5)
C10 H10 0.9500
C11 H11A 0.9800
C11 H11B 0.9800
C11 H11C 0.9800
C12 H12A 0.9800
C12 H12B 0.9800
C12 H12C 0.9800
C13 C14 1.408(5)
C13 C18 1.410(5)
C14 H14 0.9500
C14 C15 1.370(5)
C15 H15 0.9500
C15 C16 1.384(5)
C16 H16 0.9500
C16 C17 1.385(5)
C17 H17 0.9500
C17 C18 1.383(5)
C18 H18 0.9500
C19 C20 1.393(5)
C19 C24 1.373(5)
C20 H20 0.9500
C20 C21 1.392(6)
C21 H21 0.9500
C21 C22 1.369(6)
C22 H22 0.9500
C22 C23 1.373(6)
C23 H23 0.9500
C23 C24 1.380(5)
C24 H24 0.9500
C25 C26 1.425(5)
C25 C29 1.415(5)
C25 C30 1.509(5)
C26 C27 1.422(5)
C26 C31 1.498(5)
C27 C28 1.426(5)
C27 C32 1.497(5)
C28 C29 1.423(5)
C28 C33 1.508(5)
C29 C34 1.500(5)
C30 H30A 0.9800
C30 H30B 0.9800
C30 H30C 0.9800
C31 H31A 0.9800
C31 H31B 0.9800
C31 H31C 0.9800
C32 H32A 0.9800
C32 H32B 0.9800
C32 H32C 0.9800
C33 H33A 0.9800
C33 H33B 0.9800
C33 H33C 0.9800
C34 H34A 0.9800
C34 H34B 0.9800
C34 H34C 0.9800
C35 H35 0.9500
C35 C36 1.372(5)
C36 H36 0.9500
C36 C37 1.410(5)
C37 C38 1.404(5)
C38 H38 0.9500
C38 C39 1.374(5)
C39 H39 0.9500
C40 H40A 0.9800
C40 H40B 0.9800
C40 H40C 0.9800
C41 H41A 0.9800
C41 H41B 0.9800
C41 H41C 0.9800

loop_
_geom_torsion_atom_site_label_1
_geom_torsion_atom_site_label_2
_geom_torsion_atom_site_label_3
_geom_torsion_atom_site_label_4
_geom_torsion
Hf1 N1 C1 C2 127.6(4)
Hf1 N1 C4 N2 14.3(3)
Hf1 N1 C4 C3 -158.6(3)
Hf1 N2 C4 N1 -14.3(3)
Hf1 N2 C4 C3 157.0(4)
Hf1 N2 C5 C6 -15.3(6)
Hf1 N2 C5 C10 159.9(3)
Hf1 N5 C35 C36 177.5(3)
Hf1 N5 C39 C38 -177.6(3)
Hf1 C25 C26 C27 69.1(3)
Hf1 C25 C26 C31 -118.9(4)
Hf1 C25 C29 C28 -66.2(3)
Hf1 C25 C29 C34 118.8(4)
Hf1 C26 C27 C28 65.5(3)
Hf1 C26 C27 C32 -121.3(3)
Hf1 C27 C28 C29 65.7(2)
Hf1 C27 C28 C33 -113.9(4)
Hf1 C28 C29 C25 64.0(3)
Hf1 C28 C29 C34 -120.8(4)
Hf51 N51 C51 C52 -133.2(4)
Hf51 N51 C54 N52 -19.6(3)
Hf51 N51 C54 C53 153.0(3)
Hf51 N52 C54 N51 19.7(3)
Hf51 N52 C54 C53 -151.4(4)
Hf51 N52 C55 C56 18.8(5)
Hf51 N52 C55 C60 -156.5(3)
Hf51 N55 C85 C86 176.8(3)
Hf51 N55 C89 C88 -176.9(3)
Hf51 C75 C76 C77 69.4(3)
Hf51 C75 C76 C80 -116.6(4)
Hf51 C75 C79 C78 -67.1(3)
Hf51 C75 C79 C83 119.6(3)
Hf51 C76 C77 C78 66.4(3)
Hf51 C76 C77 C81 -118.4(4)
Hf51 C77 C78 C79 64.9(2)
Hf51 C77 C78 C82 -113.7(4)
Hf51 C78 C79 C75 64.5(2)
Hf51 C78 C79 C83 -122.4(4)
N51 C51 C52 C53 17.2(4)
N52 C55 C56 C57 -173.6(3)
N52 C55 C60 C59 174.7(3)
N53 N54 C63 C64 -14.0(5)
N53 N54 C63 C68 165.3(3)
N53 N54 C69 C70 137.2(4)
N53 N54 C69 C74 -41.3(5)
N54 C63 C64 C65 179.2(4)
N54 C63 C68 C67 179.2(3)
N54 C69 C70 C71 178.8(4)
N54 C69 C74 C73 -179.3(4)
N55 C85 C86 C87 0.8(6)
N56 C87 C88 C89 -178.5(4)
C51 N51 C54 Hf51 -149.6(3)
C51 N51 C54 N52 -169.1(3)
C51 N51 C54 C53 3.4(4)
C51 C52 C53 C54 -14.7(4)
C52 C53 C54 Hf51 75.9(7)
C52 C53 C54 N51 7.5(4)
C52 C53 C54 N52 178.6(4)
C54 N51 C51 C52 -13.0(4)
C54 N52 C55 C56 -121.0(4)
C54 N52 C55 C60 63.7(5)
C55 N52 C54 Hf51 154.4(4)
C55 N52 C54 N51 174.1(3)
C55 N52 C54 C53 3.0(6)
C55 C56 C57 C58 -2.2(5)
C55 C56 C57 C61 178.0(3)
C56 C55 C60 C59 -0.6(5)
C56 C57 C58 C59 1.2(6)
C57 C58 C59 C60 0.0(6)
C57 C58 C59 C62 178.4(4)
C58 C59 C60 C55 -0.3(6)
C60 C55 C56 C57 1.9(5)
C61 C57 C58 C59 -178.9(4)
C62 C59 C60 C55 -178.7(4)
C63 N54 C69 C70 -54.6(5)
C63 N54 C69 C74 126.9(4)
C63 C64 C65 C66 1.2(6)
C64 C63 C68 C67 -1.4(5)
C64 C65 C66 C67 -0.7(6)
C65 C66 C67 C68 -0.9(6)
C66 C67 C68 C63 2.0(6)
C68 C63 C64 C65 -0.1(5)
C69 N54 C63 C64 177.8(3)
C69 N54 C63 C68 -2.9(5)
C69 C70 C71 C72 1.0(7)
C70 C69 C74 C73 2.1(6)
C70 C71 C72 C73 1.2(7)
C71 C72 C73 C74 -1.7(7)
C72 C73 C74 C69 0.0(6)
C74 C69 C70 C71 -2.6(6)
C75 C76 C77 Hf51 -67.5(2)
C75 C76 C77 C78 -1.1(4)
C75 C76 C77 C81 174.1(3)
C76 C75 C79 Hf51 67.2(2)
C76 C75 C79 C78 0.1(4)
C76 C75 C79 C83 -173.3(3)
C76 C77 C78 Hf51 -63.7(3)
C76 C77 C78 C79 1.1(4)
C76 C77 C78 C82 -177.5(3)
C77 C78 C79 Hf51 -65.3(2)
C77 C78 C79 C75 -0.7(4)
C77 C78 C79 C83 172.3(3)
C79 C75 C76 Hf51 -68.8(2)
C79 C75 C76 C77 0.6(4)
C79 C75 C76 C80 174.6(3)
C80 C76 C77 Hf51 118.4(4)
C80 C76 C77 C78 -175.2(3)
C80 C76 C77 C81 0.0(6)
C81 C77 C78 Hf51 121.1(4)
C81 C77 C78 C79 -174.0(3)
C81 C77 C78 C82 7.4(6)
C82 C78 C79 Hf51 113.3(4)
C82 C78 C79 C75 177.8(3)
C82 C78 C79 C83 -9.1(6)
C84 C75 C76 Hf51 115.4(4)
C84 C75 C76 C77 -175.2(4)
C84 C75 C76 C80 -1.2(6)
C84 C75 C79 Hf51 -116.9(4)
C84 C75 C79 C78 176.0(3)
C84 C75 C79 C83 2.6(6)
C85 N55 C89 C88 0.6(5)
C85 C86 C87 N56 178.4(4)
C85 C86 C87 C88 -0.7(5)
C86 C87 C88 C89 0.6(5)
C87 C88 C89 N55 -0.6(6)
C89 N55 C85 C86 -0.7(5)
C90 N56 C87 C86 -6.5(6)
C90 N56 C87 C88 172.6(4)
C91 N56 C87 C86 -178.4(4)
C91 N56 C87 C88 0.7(6)
N1 C1 C2 C3 8.4(4)
N2 C5 C6 C7 174.7(3)
N2 C5 C10 C9 -174.9(3)
N3 N4 C13 C14 -2.1(5)
N3 N4 C13 C18 175.3(3)
N3 N4 C19 C20 119.5(4)
N3 N4 C19 C24 -57.7(5)
N4 C13 C14 C15 179.1(4)
N4 C13 C18 C17 -179.1(3)
N4 C19 C20 C21 -177.7(4)
N4 C19 C24 C23 177.7(4)
N5 C35 C36 C37 -0.9(6)
N6 C37 C38 C39 178.1(3)
C1 N1 C4 Hf1 156.1(3)
C1 N1 C4 N2 170.4(3)
C1 N1 C4 C3 -2.5(4)
C1 C2 C3 C4 -9.3(4)
C2 C3 C4 Hf1 -53.8(9)
C2 C3 C4 N1 7.6(4)
C2 C3 C4 N2 -163.7(4)
C4 N1 C1 C2 -3.8(4)
C4 N2 C5 C6 136.7(4)
C4 N2 C5 C10 -48.1(5)
C5 N2 C4 Hf1 -162.1(4)
C5 N2 C4 N1 -176.5(3)
C5 N2 C4 C3 -5.1(6)
C5 C6 C7 C8 0.5(6)
C5 C6 C7 C11 -179.6(4)
C6 C5 C10 C9 0.2(6)
C6 C7 C8 C9 0.0(6)
C7 C8 C9 C10 -0.5(6)
C7 C8 C9 C12 -178.3(4)
C8 C9 C10 C5 0.4(6)
C10 C5 C6 C7 -0.7(6)
C11 C7 C8 C9 -179.8(4)
C12 C9 C10 C5 178.2(4)
C13 N4 C19 C20 -51.4(5)
C13 N4 C19 C24 131.5(4)
C13 C14 C15 C16 0.2(6)
C14 C13 C18 C17 -1.6(5)
C14 C15 C16 C17 -1.9(6)
C15 C16 C17 C18 1.8(6)
C16 C17 C18 C13 0.0(6)
C18 C13 C14 C15 1.5(6)
C19 N4 C13 C14 168.5(3)
C19 N4 C13 C18 -14.2(6)
C19 C20 C21 C22 0.3(7)
C20 C19 C24 C23 0.4(6)
C20 C21 C22 C23 -0.1(7)
C21 C22 C23 C24 0.0(7)
C22 C23 C24 C19 -0.2(7)
C24 C19 C20 C21 -0.5(6)
C25 C26 C27 Hf1 -66.7(3)
C25 C26 C27 C28 -1.2(4)
C25 C26 C27 C32 172.0(3)
C26 C25 C29 Hf1 67.8(2)
C26 C25 C29 C28 1.5(4)
C26 C25 C29 C34 -173.5(4)
C26 C27 C28 Hf1 -63.5(2)
C26 C27 C28 C29 2.2(4)
C26 C27 C28 C33 -177.4(3)
C27 C28 C29 Hf1 -66.3(2)
C27 C28 C29 C25 -2.3(4)
C27 C28 C29 C34 172.9(3)
C29 C25 C26 Hf1 -69.2(3)
C29 C25 C26 C27 -0.2(4)
C29 C25 C26 C31 171.9(3)
C30 C25 C26 Hf1 117.2(4)
C30 C25 C26 C27 -173.7(3)
C30 C25 C26 C31 -1.7(6)
C30 C25 C29 Hf1 -118.9(4)
C30 C25 C29 C28 174.8(4)
C30 C25 C29 C34 -0.2(6)
C31 C26 C27 Hf1 121.3(4)
C31 C26 C27 C28 -173.2(3)
C31 C26 C27 C32 0.0(6)
C32 C27 C28 Hf1 123.5(4)
C32 C27 C28 C29 -170.8(3)
C32 C27 C28 C33 9.6(6)
C33 C28 C29 Hf1 113.3(4)
C33 C28 C29 C25 177.3(3)
C33 C28 C29 C34 -7.5(6)
C35 N5 C39 C38 -0.8(5)
C35 C36 C37 N6 -178.2(3)
C35 C36 C37 C38 1.1(5)
C36 C37 C38 C39 -1.3(5)
C37 C38 C39 N5 1.1(5)
C39 N5 C35 C36 0.6(5)
C40 N6 C37 C36 2.8(6)
C40 N6 C37 C38 -176.5(4)
C41 N6 C37 C36 -176.7(3)
C41 N6 C37 C38 4.0(6)
